data_1530808
loop_
_publ_author_name
'Sorokina, N.I.'
'Ilyukhin, V.V.'
'Pakhomov, V.I.'
'Belov, N.V.'

_publ_section_title
;
 About the crystal structure of sodium iodate
;
_journal_name_full 'Doklady Akademii Nauk SSSR'
_journal_page_first 613
_journal_page_last 616
_journal_volume 249
_journal_year 1979
_chemical_formula_sum 'I Na O3'
_chemical_name_systematic 'Na I O3'
_space_group_IT_number 33
_symmetry_space_group_name_Hall 'P 2c -2ab'
_symmetry_space_group_name_H-M 'P b n 21'
_cell_angle_alpha 90
_cell_angle_beta 90
_cell_angle_gamma 90
_cell_formula_units_Z 4
_cell_length_a 6.3959
_cell_length_b 5.7475
_cell_length_c 8.1286
_cell_volume 298.811
_citation_journal_id_ASTM DANKAS
_cod_data_source_file Sorokina_DANKAS_1979_1095.cif
_cod_data_source_block I1Na1O3
_cod_original_cell_volume 298.8109
_cod_original_sg_symbol_Hall 'P 2c -2n (y,-x,z)'
_cod_original_formula_sum 'I1 Na1 O3'
_cod_database_code 1530808

loop_
_symmetry_equiv_pos_as_xyz
x,y,z
-x,-y,z+1/2
x+1/2,-y+1/2,z+1/2
-x+1/2,y+1/2,z

loop_
_atom_site_label
_atom_site_type_symbol
_atom_site_fract_x
_atom_site_fract_y
_atom_site_fract_z
_atom_site_occupancy
_atom_site_U_iso_or_equiv
Na1 Na+1 -0.0151 0.4984 0.0023 1 0.0
I1 I+5 0.01321 0.01123 0.2527 1 0.0
O2 O-2 0.1556 0.1333 0.0792 1 0.0
O1 O-2 0.0984 0.7123 0.2448 1 0.0
O3 O-2 0.1707 0.138 0.4128 1 0.0
